data_2002680
loop_
_publ_author_name
'Szillat, H'
'Mueller-Buschbaum, Hk'

_publ_section_title
;
Ein Beitrag zur Synthese und Kristallchemie des AlkalimetallKupfer-
Oxomolybdats Rb0.6 K0.4 Cu Mo3 O10
;
_journal_name_full
;
Zeitschrift fuer Naturforschung, Teil B. Anorganische Chemie,
Organische Chemie (42,1987-)
;
_journal_page_first 875
_journal_page_last 878
_journal_volume 50
_journal_year 1995
_chemical_formula_structural '(Rb0.6 K0.4) Cu (Mo3 O10)'
_chemical_formula_sum 'Cu K0.4 Mo3 O10 Rb0.6'
_chemical_name_systematic
;
Rubidium potassium copper(I) trimolybdate (0.6/0.4/1/1)
;
_space_group_IT_number 62
_symmetry_cell_setting orthorhombic
_symmetry_Int_Tables_number 62
_symmetry_space_group_name_Hall '-P 2ac 2n'
_symmetry_space_group_name_H-M 'P n m a'
_cell_angle_alpha 90
_cell_angle_beta 90
_cell_angle_gamma 90
_cell_formula_units_Z 4
_cell_length_a 8.6060(15)
_cell_length_b 7.5953(26)
_cell_length_c 13.6604(67)
_cell_volume 892.9
_refine_ls_R_factor_all 0.086
_cod_original_formula_sum 'Cu K.4 Mo3 O10 Rb.6'
_cod_database_code 2002680

loop_
_symmetry_equiv_pos_as_xyz
x,y,z
1/2+x,1/2-y,1/2-z
-x,1/2+y,-z
1/2-x,-y,1/2+z
-x,-y,-z
1/2-x,1/2+y,1/2+z
x,1/2-y,z
1/2+x,y,1/2-z

loop_
_atom_site_aniso_label
_atom_site_aniso_U_11
_atom_site_aniso_U_12
_atom_site_aniso_U_13
_atom_site_aniso_U_22
_atom_site_aniso_U_23
_atom_site_aniso_U_33
Mo1 0.00921 0. -0.00547 0.00788 0. 0.01663
Mo2 0.01591 0.00016 -0.00275 0.00627 -0.00173 0.01515
Rb1 0.04204 0. -0.01481 0.02186 0. 0.02488
K1 0.04204 0. -0.01481 0.02186 0. 0.02488
Cu1 0.04985 0. 0.0175 0.03664 0. 0.02339

loop_
_atom_site_label
_atom_site_type_symbol
_atom_site_symmetry_multiplicity
_atom_site_Wyckoff_symbol
_atom_site_fract_x
_atom_site_fract_y
_atom_site_fract_z
_atom_site_occupancy
_atom_site_attached_hydrogens
_atom_site_calc_flag
Mo1 Mo6+ 4 c 0.67206 0.25 0.59454 1. 0 d
Mo2 Mo6+ 8 d 0.63199 0.00182 0.39834 1. 0 d
Rb1 Rb1+ 4 c 0.10323 0.25 0.39974 0.6 0 d
K1 K1+ 4 c 0.10323 0.25 0.39974 0.4 0 d
Cu1 Cu1+ 4 c 0.54259 0.25 0.83698 1. 0 d
O1 O2- 8 d 0.60909 0.01644 0.56019 1. 0 d
O2 O2- 4 c 0.35887 0.25 0.93026 1. 0 d
O3 O2- 4 c 0.41442 0.25 0.58903 1. 0 d
O4 O2- 4 c 0.63142 0.25 0.43597 1. 0 d
O5 O2- 8 d 0.61038 0.03291 0.28048 1. 0 d
O6 O2- 4 c 0.65724 0.25 0.72406 1. 0 d
O7 O2- 8 d 0.82621 -0.02827 0.40585 1. 0 d

loop_
_atom_type_symbol
_atom_type_oxidation_number
Mo6+ 6.000
Rb1+ 1.000
K1+ 1.000
Cu1+ 1.000
O2- -2.000
